data_7126313
loop_
_publ_author_name
'Geringer, Eugenie'
'Leusmann, Eliza'
'Tambornino, Frank'
'Gerhard, Marina'
'Koch, Martin'
'Dehnen, Stefanie'

_publ_section_title
;
 Trapping of ZnCl<sub>2</sub> by bipyridyl-functionalized organotin
 sulfide clusters, and its effect on optical properties.
;
_journal_issue 35
_journal_name_full 'Chemical communications (Cambridge, England)'
_journal_page_first 4769
_journal_page_last 4772
_journal_paper_doi 10.1039/d0cc01887b
_journal_volume 56
_journal_year 2020
_chemical_formula_moiety 'C26 H16 Cl4 N4 O2 Zn2'
_chemical_formula_sum 'C26 H16 Cl4 N4 O2 Zn2'
_chemical_formula_weight 688.97
_space_group_crystal_system monoclinic
_space_group_IT_number 15
_space_group_name_Hall '-C 2yc'
_space_group_name_H-M_alt 'C 1 2/c 1'
_atom_sites_solution_hydrogens geom
_atom_sites_solution_primary dual
_audit_creation_date 2020-01-25
_audit_creation_method
;
Olex2 1.2
(compiled 2018.05.29 svn.r3508 for OlexSys, GUI svn.r5506)
;
_audit_update_record
;
2020-03-11 deposited with the CCDC.	2020-03-30 downloaded from the CCDC.
;
_cell_angle_alpha 90
_cell_angle_beta 102.320(2)
_cell_angle_gamma 90
_cell_formula_units_Z 4
_cell_length_a 19.5229(5)
_cell_length_b 18.0694(3)
_cell_length_c 8.8084(2)
_cell_measurement_reflns_used 31659
_cell_measurement_temperature 100
_cell_measurement_theta_max 72.43
_cell_measurement_theta_min 3.37
_cell_volume 3035.76(12)
_computing_molecular_graphics 'Olex2 (Dolomanov et al., 2009)'
_computing_publication_material 'Olex2 (Dolomanov et al., 2009)'
_computing_structure_refinement 'ShelXL (Sheldrick, 2015)'
_computing_structure_solution 'ShelXT (Sheldrick, 2015)'
_diffrn_ambient_temperature 100
_diffrn_measured_fraction_theta_full 1.000
_diffrn_measured_fraction_theta_max 0.992
_diffrn_measurement_device_type 'STOE StadiVari'
_diffrn_radiation_type CuK\a
_diffrn_radiation_wavelength 1.54186
_diffrn_reflns_av_R_equivalents 0.0502
_diffrn_reflns_av_unetI/netI 0.0320
_diffrn_reflns_Laue_measured_fraction_full 1.000
_diffrn_reflns_Laue_measured_fraction_max 0.992
_diffrn_reflns_limit_h_max 24
_diffrn_reflns_limit_h_min -22
_diffrn_reflns_limit_k_max 22
_diffrn_reflns_limit_k_min -13
_diffrn_reflns_limit_l_max 10
_diffrn_reflns_limit_l_min -10
_diffrn_reflns_number 27673
_diffrn_reflns_point_group_measured_fraction_full 1.000
_diffrn_reflns_point_group_measured_fraction_max 0.992
_diffrn_reflns_theta_full 67.686
_diffrn_reflns_theta_max 72.336
_diffrn_reflns_theta_min 4.637
_exptl_absorpt_coefficient_mu 5.427
_exptl_absorpt_correction_T_max 0.5746
_exptl_absorpt_correction_T_min 0.1426
_exptl_absorpt_correction_type sphere
_exptl_absorpt_process_details 'R. H. Blessing, Acta Cryst. (1995). A51, 33 - 38.'
_exptl_crystal_colour 'clear colourless'
_exptl_crystal_colour_lustre clear
_exptl_crystal_colour_primary colourless
_exptl_crystal_density_diffrn 1.507
_exptl_crystal_description needle
_exptl_crystal_F_000 1376
_exptl_crystal_size_max 0.15
_exptl_crystal_size_mid 0.04
_exptl_crystal_size_min 0.04
_exptl_crystal_size_rad 0.07
_refine_diff_density_max 0.281
_refine_diff_density_min -0.582
_refine_diff_density_rms 0.071
_refine_ls_extinction_method none
_refine_ls_goodness_of_fit_ref 0.902
_refine_ls_hydrogen_treatment constr
_refine_ls_matrix_type full
_refine_ls_number_parameters 172
_refine_ls_number_reflns 2983
_refine_ls_number_restraints 0
_refine_ls_restrained_S_all 0.902
_refine_ls_R_factor_all 0.0375
_refine_ls_R_factor_gt 0.0309
_refine_ls_shift/su_max 0.001
_refine_ls_shift/su_mean 0.000
_refine_ls_structure_factor_coef Fsqd
_refine_ls_weighting_details 'w=1/[\s^2^(Fo^2^)+(0.0539P)^2^] where P=(Fo^2^+2Fc^2^)/3'
_refine_ls_weighting_scheme calc
_refine_ls_wR_factor_gt 0.0768
_refine_ls_wR_factor_ref 0.0784
_reflns_Friedel_coverage 0.000
_reflns_number_gt 2348
_reflns_number_total 2983
_reflns_threshold_expression 'I > 2\s(I)'
_cod_data_source_file d0cc01887b2.cif
_cod_data_source_block eg094y
_cod_depositor_comments 'Adding full bibliography for 7126312--7126319.cif.'
_cod_database_code 7126313
_shelx_shelxl_version_number 2014/7
_shelx_space_group_comment
;
The symmetry employed for this shelxl refinement is uniquely defined
by the following loop, which should always be used as a source of
symmetry information in preference to the above space-group names.
They are only intended as comments.
;
_shelx_estimated_absorpt_t_max 0.812
_shelx_estimated_absorpt_t_min 0.497
_olex2_refinement_description
;
1. Fixed Uiso
 At 1.2 times of:
  All C(H) groups
2.a Aromatic/amide H refined with riding coordinates:
 C4(H4), C13(H13), C9(H9), C5(H5), C11(H11), C1(H1), C6(H6), C10(H10)
;
_olex2_submission_special_instructions 'No special instructions were received'

loop_
_space_group_symop_operation_xyz
'x, y, z'
'-x, y, -z+1/2'
'x+1/2, y+1/2, z'
'-x+1/2, y+1/2, -z+1/2'
'-x, -y, -z'
'x, -y, z-1/2'
'-x+1/2, -y+1/2, -z'
'x+1/2, -y+1/2, z-1/2'

loop_
_atom_site_label
_atom_site_type_symbol
_atom_site_fract_x
_atom_site_fract_y
_atom_site_fract_z
_atom_site_U_iso_or_equiv
_atom_site_adp_type
_atom_site_occupancy
_atom_site_site_symmetry_order
_atom_site_calc_flag
_atom_site_refinement_flags_posn
_atom_site_refinement_flags_adp
_atom_site_refinement_flags_occupancy
_atom_site_disorder_assembly
_atom_site_disorder_group
Zn1 Zn 0.24008(2) 0.31706(2) 0.34619(3) 0.03269(11) Uani 1 1 d . . . . .
Cl1 Cl 0.31542(3) 0.21341(3) 0.43874(7) 0.03781(15) Uani 1 1 d . . . . .
Cl2 Cl 0.15826(4) 0.28545(3) 0.13615(7) 0.04443(16) Uani 1 1 d . . . . .
O1 O 0.46044(10) 0.59458(10) 0.0651(2) 0.0443(4) Uani 1 1 d . . . . .
N1 N 0.32334(10) 0.36462(10) 0.2551(2) 0.0327(4) Uani 1 1 d . . . . .
N2 N 0.22773(10) 0.43239(10) 0.3811(2) 0.0315(4) Uani 1 1 d . . . . .
C7 C 0.32477(12) 0.43971(12) 0.2551(2) 0.0302(5) Uani 1 1 d . . . . .
C3 C 0.37309(12) 0.48104(12) 0.1922(2) 0.0308(5) Uani 1 1 d . . . . .
C2 C 0.36968(12) 0.56123(12) 0.1988(3) 0.0329(5) Uani 1 1 d . . . . .
C12 C 0.27011(12) 0.55353(12) 0.3267(3) 0.0314(5) Uani 1 1 d . . . . .
C8 C 0.27274(12) 0.47593(12) 0.3227(2) 0.0301(5) Uani 1 1 d . . . . .
C4 C 0.42120(12) 0.44087(13) 0.1254(3) 0.0335(5) Uani 1 1 d . . . . .
H4 H 0.4550 0.4661 0.0816 0.040 Uiso 1 1 calc R . . . .
C13 C 0.32015(12) 0.59467(12) 0.2645(3) 0.0333(5) Uani 1 1 d . . . . .
H13 H 0.3191 0.6472 0.2689 0.040 Uiso 1 1 calc R . . . .
C9 C 0.17895(13) 0.46542(13) 0.4422(3) 0.0349(5) Uani 1 1 d . . . . .
H9 H 0.1470 0.4353 0.4820 0.042 Uiso 1 1 calc R . . . .
C5 C 0.41872(13) 0.36484(13) 0.1245(3) 0.0365(5) Uani 1 1 d . . . . .
H5 H 0.4506 0.3372 0.0792 0.044 Uiso 1 1 calc R . . . .
C11 C 0.21834(13) 0.58669(13) 0.3931(3) 0.0353(5) Uani 1 1 d . . . . .
H11 H 0.2151 0.6390 0.3984 0.042 Uiso 1 1 calc R . . . .
C1 C 0.41640(13) 0.61167(13) 0.1369(3) 0.0370(5) Uani 1 1 d . . . . .
H1 H 0.4114 0.6630 0.1552 0.044 Uiso 1 1 calc R . . . .
C6 C 0.36916(13) 0.32839(13) 0.1902(3) 0.0359(5) Uani 1 1 d . . . . .
H6 H 0.3680 0.2758 0.1887 0.043 Uiso 1 1 calc R . . . .
C10 C 0.17252(13) 0.54232(13) 0.4504(3) 0.0363(5) Uani 1 1 d . . . . .
H10 H 0.1369 0.5636 0.4951 0.044 Uiso 1 1 calc R . . . .

loop_
_atom_site_aniso_label
_atom_site_aniso_U_11
_atom_site_aniso_U_22
_atom_site_aniso_U_33
_atom_site_aniso_U_23
_atom_site_aniso_U_13
_atom_site_aniso_U_12
Zn1 0.03864(19) 0.02788(16) 0.03257(17) -0.00046(11) 0.00990(12) -0.00300(12)
Cl1 0.0434(3) 0.0335(3) 0.0405(3) 0.0061(2) 0.0180(2) 0.0046(2)
Cl2 0.0577(4) 0.0336(3) 0.0372(3) 0.0031(2) -0.0006(3) -0.0104(2)
O1 0.0473(11) 0.0419(10) 0.0471(10) 0.0021(7) 0.0178(8) -0.0055(8)
N1 0.0366(11) 0.0276(9) 0.0341(10) -0.0016(7) 0.0079(8) -0.0015(7)
N2 0.0336(10) 0.0306(9) 0.0308(10) 0.0001(7) 0.0081(8) -0.0008(7)
C7 0.0330(12) 0.0290(11) 0.0277(11) -0.0008(8) 0.0041(9) -0.0003(9)
C3 0.0320(12) 0.0311(11) 0.0280(11) 0.0006(8) 0.0035(9) -0.0012(9)
C2 0.0342(12) 0.0321(11) 0.0308(12) 0.0013(8) 0.0033(9) -0.0033(9)
C12 0.0352(12) 0.0303(11) 0.0272(11) 0.0012(8) 0.0034(9) 0.0005(9)
C8 0.0320(12) 0.0321(11) 0.0253(10) 0.0001(8) 0.0037(8) 0.0004(9)
C4 0.0347(12) 0.0358(12) 0.0302(11) 0.0010(8) 0.0074(9) -0.0015(9)
C13 0.0383(13) 0.0285(11) 0.0315(12) 0.0011(8) 0.0039(9) -0.0001(9)
C9 0.0346(12) 0.0369(12) 0.0335(12) -0.0002(9) 0.0080(9) -0.0010(9)
C5 0.0404(14) 0.0364(12) 0.0344(12) -0.0014(9) 0.0120(10) 0.0027(10)
C11 0.0409(13) 0.0306(11) 0.0334(12) -0.0011(9) 0.0055(10) 0.0026(9)
C1 0.0373(13) 0.0337(12) 0.0383(13) 0.0024(9) 0.0044(11) -0.0026(10)
C6 0.0407(13) 0.0304(11) 0.0372(13) -0.0002(9) 0.0096(10) 0.0007(9)
C10 0.0376(13) 0.0375(12) 0.0343(12) -0.0009(9) 0.0086(10) 0.0047(10)

loop_
_atom_type_symbol
_atom_type_description
_atom_type_scat_dispersion_real
_atom_type_scat_dispersion_imag
_atom_type_scat_source
C C 0.0181 0.0091 'International Tables Vol C Tables 4.2.6.8 and 6.1.1.4'
H H 0.0000 0.0000 'International Tables Vol C Tables 4.2.6.8 and 6.1.1.4'
Cl Cl 0.3639 0.7018 'International Tables Vol C Tables 4.2.6.8 and 6.1.1.4'
N N 0.0311 0.0180 'International Tables Vol C Tables 4.2.6.8 and 6.1.1.4'
O O 0.0492 0.0322 'International Tables Vol C Tables 4.2.6.8 and 6.1.1.4'
Zn Zn -1.5491 0.6778 'International Tables Vol C Tables 4.2.6.8 and 6.1.1.4'

loop_
_geom_angle_atom_site_label_1
_geom_angle_atom_site_label_2
_geom_angle_atom_site_label_3
_geom_angle
_geom_angle_site_symmetry_1
_geom_angle_site_symmetry_3
_geom_angle_publ_flag
Cl1 Zn1 Cl1 84.39(2) . 7_556 ?
Cl2 Zn1 Cl1 103.11(3) . 7_556 ?
Cl2 Zn1 Cl1 110.87(2) . . ?
N1 Zn1 Cl1 151.78(5) . 7_556 ?
N1 Zn1 Cl1 88.94(5) . . ?
N1 Zn1 Cl2 104.89(5) . . ?
N2 Zn1 Cl1 142.27(5) . . ?
N2 Zn1 Cl1 91.48(5) . 7_556 ?
N2 Zn1 Cl2 106.60(5) . . ?
N2 Zn1 N1 77.27(7) . . ?
Zn1 Cl1 Zn1 95.61(2) . 7_556 ?
C7 N1 Zn1 114.75(15) . . ?
C6 N1 Zn1 126.65(15) . . ?
C6 N1 C7 118.4(2) . . ?
C8 N2 Zn1 114.17(15) . . ?
C9 N2 Zn1 127.65(16) . . ?
C9 N2 C8 117.99(19) . . ?
N1 C7 C3 123.1(2) . . ?
N1 C7 C8 116.0(2) . . ?
C3 C7 C8 120.88(19) . . ?
C7 C3 C2 118.3(2) . . ?
C7 C3 C4 116.9(2) . . ?
C4 C3 C2 124.8(2) . . ?
C3 C2 C1 124.4(2) . . ?
C13 C2 C3 120.0(2) . . ?
C13 C2 C1 115.6(2) . . ?
C8 C12 C13 118.6(2) . . ?
C8 C12 C11 118.0(2) . . ?
C11 C12 C13 123.4(2) . . ?
N2 C8 C7 117.61(19) . . ?
N2 C8 C12 122.6(2) . . ?
C12 C8 C7 119.8(2) . . ?
C5 C4 C3 119.4(2) . . ?
C2 C13 C12 122.4(2) . . ?
N2 C9 C10 123.1(2) . . ?
C4 C5 C6 119.7(2) . . ?
C10 C11 C12 119.1(2) . . ?
O1 C1 C2 126.9(2) . . ?
N1 C6 C5 122.4(2) . . ?
C11 C10 C9 119.2(2) . . ?

loop_
_geom_bond_atom_site_label_1
_geom_bond_atom_site_label_2
_geom_bond_distance
_geom_bond_site_symmetry_2
_geom_bond_publ_flag
Zn1 Cl1 2.4377(6) 7_556 ?
Zn1 Cl1 2.4133(6) . ?
Zn1 Cl2 2.2449(6) . ?
Zn1 N1 2.140(2) . ?
Zn1 N2 2.1278(19) . ?
Cl1 Zn1 2.4377(6) 7_556 ?
O1 C1 1.211(3) . ?
N1 C7 1.357(3) . ?
N1 C6 1.332(3) . ?
N2 C8 1.360(3) . ?
N2 C9 1.331(3) . ?
C7 C3 1.406(3) . ?
C7 C8 1.440(3) . ?
C3 C2 1.452(3) . ?
C3 C4 1.411(3) . ?
C2 C13 1.369(3) . ?
C2 C1 1.474(3) . ?
C12 C8 1.404(3) . ?
C12 C13 1.427(3) . ?
C12 C11 1.406(4) . ?
C4 C5 1.375(3) . ?
C9 C10 1.398(3) . ?
C5 C6 1.395(4) . ?
C11 C10 1.375(4) . ?

loop_
_smtbx_masks_void_nr
_smtbx_masks_void_average_x
_smtbx_masks_void_average_y
_smtbx_masks_void_average_z
_smtbx_masks_void_volume
_smtbx_masks_void_count_electrons
_smtbx_masks_void_content
1 0.000 0.500 -0.610 371.9 116.5 ?
2 0.500 0.000 -0.566 371.9 116.5 ?
